data_7712858
loop_
_publ_author_name
'Wu, Lingfeng'
'Wang, Zhenghui'
'Liu, Yumiao'
'Chen, Liang'
'Ren, Wenshan'

_publ_section_title
;
 A 2,2&#x2019;-Bipyridyl Calcium Complex: Synthesis, Structure and
 Reactivity Studies
;
_journal_name_full 'Dalton Transactions'
_journal_paper_doi 10.1039/D3DT00301A
_journal_year 2023
_chemical_formula_moiety 'C35 H50 Ca N5 O'
_chemical_formula_sum 'C35 H50 Ca N5 O'
_chemical_formula_weight 596.88
_space_group_crystal_system triclinic
_space_group_IT_number 2
_space_group_name_Hall '-P 1'
_space_group_name_H-M_alt 'P -1'
_atom_sites_solution_hydrogens mixed
_atom_sites_solution_primary dual
_audit_creation_date 2022-08-30
_audit_creation_method
;
Olex2 1.2
(compiled 2017.08.10 svn.r3458 for OlexSys, GUI svn.r5381)
;
_audit_update_record
;
2023-01-18 deposited with the CCDC.	2023-04-25 downloaded from the CCDC.
;
_cell_angle_alpha 78.478(6)
_cell_angle_beta 81.896(6)
_cell_angle_gamma 67.135(7)
_cell_formula_units_Z 2
_cell_length_a 10.2949(7)
_cell_length_b 10.3859(8)
_cell_length_c 17.1736(12)
_cell_measurement_reflns_used 8735
_cell_measurement_temperature 149.98(10)
_cell_measurement_theta_max 72.8910
_cell_measurement_theta_min 4.5990
_cell_volume 1653.8(2)
_computing_cell_refinement 'CrysAlisPro 1.171.39.29c (Rigaku OD, 2017)'
_computing_data_collection 'CrysAlisPro 1.171.39.29c (Rigaku OD, 2017)'
_computing_data_reduction 'CrysAlisPro 1.171.39.29c (Rigaku OD, 2017)'
_computing_molecular_graphics 'Olex2 (Dolomanov et al., 2009)'
_computing_publication_material 'Olex2 (Dolomanov et al., 2009)'
_computing_structure_refinement 'ShelXL (Sheldrick, 2015)'
_computing_structure_solution 'ShelXT (Sheldrick, 2015)'
_diffrn_ambient_environment N~2~
_diffrn_ambient_temperature 149.98(10)
_diffrn_detector 'CCD plate'
_diffrn_detector_area_resol_mean 8.0243
_diffrn_detector_type EosS2
_diffrn_measured_fraction_theta_full 0.999
_diffrn_measured_fraction_theta_max 0.979
_diffrn_measurement_details
;
List of Runs (angles in degrees, time in seconds):

  # Type    Start    End  Width  t~exp~   \w     \q     \k     \f   Frames
#--------------------------------------------------------------------------
  1  \w   -105.00 -21.00   1.00    4.58    --  -37.54 -57.00-150.00   84
  2  \w    -64.00  30.00   1.00    4.58    --  -37.54  77.00-150.00   94
  3  \w   -105.00 -11.00   1.00    4.58    --  -37.54 -77.00  90.00   94
  4  \w    -54.00  30.00   1.00    4.58    --  -37.54  57.00   0.00   84
  5  \w     11.00 105.00   1.00    4.58    --   37.54  77.00  30.00   94
  6  \w     19.00 107.00   1.00    4.58    --   37.54  38.00 -90.00   88
  7  \w     24.00  92.00   1.00    4.58    --   37.54-126.00   0.00   68
  8  \w     21.00 105.00   1.00    4.58    --   37.54  57.00 -90.00   84
  9  \w    -32.00  56.00   1.00    4.58    --   37.54 -38.00 -60.00   88
 10  \w      8.00 109.00   1.00    4.58    --   37.54  19.00 150.00  101
 11  \w    -34.00  67.00   1.00    4.58    --   37.54 -19.00 150.00  101
 12  \w     21.00 105.00   1.00    4.58    --   37.54  57.00 150.00   84
 13  \w     24.00  92.00   1.00    4.58    --   37.54-126.00  60.00   68
 14  \w    -32.00  56.00   1.00    4.58    --   37.54 -38.00 120.00   88
 15  \w    -32.00  56.00   1.00    4.58    --   37.54 -38.00 -30.00   88
 16  \w     19.00 107.00   1.00    4.58    --   37.54  38.00 -60.00   88
 17  \w     21.00 105.00   1.00    4.58    --   37.54  57.00-150.00   84
 18  \w     24.00  92.00   1.00    4.58    --   37.54-126.00-180.00   68
 19  \w    -32.00  56.00   1.00    4.58    --   37.54 -38.00-120.00   88
 20  \w     24.00  92.00   1.00    4.58    --   37.54-126.00  90.00   68
 21  \w    -32.00  56.00   1.00    4.58    --   37.54 -38.00   0.00   88
 22  \w     41.00 109.00   1.00   18.32    --  110.47 -95.00  30.00   68
 23  \w     93.00 178.00   1.00   18.32    --  110.47  45.00-150.00   85
 24  \w     41.00 109.00   1.00   18.32    --  110.47 -95.00 -30.00   68
 25  \w     89.00 178.00   1.00   18.32    --  110.47  30.00 -60.00   89
 26  \w     92.00 177.00   1.00   18.32    --  110.47  61.00 120.00   85
 27  \w     44.00 129.00   1.00   18.32    --  110.47 -61.00 120.00   85
 28  \w     89.00 178.00   1.00   18.32    --  110.47  30.00-180.00   89
 29  \w     41.00 116.00   1.00   18.32    --  110.47-112.00 120.00   75
 30  \w     41.00 109.00   1.00   18.32    --  110.47 -95.00 150.00   68
 31  \w     41.00 109.00   1.00   18.32    --  110.47 -95.00-120.00   68
 32  \w     41.00 116.00   1.00   18.32    --  110.47-112.00  30.00   75
 33  \w    101.00 178.00   1.00   18.32    --  110.47 112.00 150.00   77
 34  \w     44.00 129.00   1.00   18.32    --  110.47 -61.00  90.00   85
 35  \w     89.00 178.00   1.00   18.32    --  110.47  30.00 -90.00   89
 36  \w     57.00 151.00   1.00   18.32    --  110.47 178.00  30.00   94
 37  \w     42.00 128.00   1.00   18.32    --  110.47 -45.00   0.00   86
 38  \w     44.00 129.00   1.00   18.32    --  110.47 -61.00-150.00   85
 39  \w    -54.00  30.00   1.00    4.58    --  -37.54  57.00 150.00   84
 40  \w     11.00 105.00   1.00    4.58    --   37.54  77.00-120.00   94
 41  \w     11.00 105.00   1.00    4.58    --   37.54  77.00 150.00   94
 42  \w     11.00 105.00   1.00    4.58    --   37.54  77.00 -90.00   94
 43  \w     11.00 105.00   1.00    4.58    --   37.54  77.00 -30.00   94
;
_diffrn_measurement_device 'four-circle diffractometer'
_diffrn_measurement_device_type 'SuperNova, Dual, Cu at home/near, EosS2'
_diffrn_measurement_method '\w scans'
_diffrn_orient_matrix_type 'CrysAlisPro convention (1999,Acta A55,543-557)'
_diffrn_orient_matrix_UB_11 -0.0642862000
_diffrn_orient_matrix_UB_12 0.1482096000
_diffrn_orient_matrix_UB_13 -0.0494584000
_diffrn_orient_matrix_UB_21 -0.1286254000
_diffrn_orient_matrix_UB_22 0.0366031000
_diffrn_orient_matrix_UB_23 0.0610355000
_diffrn_orient_matrix_UB_31 0.0763459000
_diffrn_orient_matrix_UB_32 0.0572803000
_diffrn_orient_matrix_UB_33 0.0474500000
_diffrn_radiation_monochromator mirror
_diffrn_radiation_probe x-ray
_diffrn_radiation_type CuK\a
_diffrn_radiation_wavelength 1.54184
_diffrn_reflns_av_R_equivalents 0.0459
_diffrn_reflns_av_unetI/netI 0.0406
_diffrn_reflns_Laue_measured_fraction_full 0.999
_diffrn_reflns_Laue_measured_fraction_max 0.979
_diffrn_reflns_limit_h_max 12
_diffrn_reflns_limit_h_min -11
_diffrn_reflns_limit_k_max 12
_diffrn_reflns_limit_k_min -8
_diffrn_reflns_limit_l_max 21
_diffrn_reflns_limit_l_min -20
_diffrn_reflns_number 23974
_diffrn_reflns_point_group_measured_fraction_full 0.999
_diffrn_reflns_point_group_measured_fraction_max 0.979
_diffrn_reflns_theta_full 67.684
_diffrn_reflns_theta_max 72.988
_diffrn_reflns_theta_min 4.673
_diffrn_source 'micro-focus sealed X-ray tube'
_diffrn_source_type 'SuperNova (Cu) X-ray Source'
_exptl_absorpt_coefficient_mu 1.892
_exptl_absorpt_correction_T_max 1.00000
_exptl_absorpt_correction_T_min 0.05378
_exptl_absorpt_correction_type multi-scan
_exptl_absorpt_process_details
;
CrysAlisPro 1.171.39.29c (Rigaku Oxford Diffraction, 2017)
Empirical absorption correction using spherical harmonics,
 implemented in SCALE3 ABSPACK scaling algorithm.
;
_exptl_crystal_colour 'metallic dark violet'
_exptl_crystal_colour_lustre metallic
_exptl_crystal_colour_modifier dark
_exptl_crystal_colour_primary violet
_exptl_crystal_density_diffrn 1.199
_exptl_crystal_description block
_exptl_crystal_F_000 646
_exptl_crystal_size_max 0.2
_exptl_crystal_size_mid 0.2
_exptl_crystal_size_min 0.15
_refine_diff_density_max 0.854
_refine_diff_density_min -0.539
_refine_diff_density_rms 0.061
_refine_ls_extinction_method none
_refine_ls_goodness_of_fit_ref 1.005
_refine_ls_hydrogen_treatment mixed
_refine_ls_matrix_type full
_refine_ls_number_parameters 408
_refine_ls_number_reflns 6473
_refine_ls_number_restraints 16
_refine_ls_restrained_S_all 1.005
_refine_ls_R_factor_all 0.0657
_refine_ls_R_factor_gt 0.0530
_refine_ls_shift/su_max 0.002
_refine_ls_shift/su_mean 0.000
_refine_ls_structure_factor_coef Fsqd
_refine_ls_weighting_details 'w=1/[\s^2^(Fo^2^)+(0.0830P)^2^+0.7680P] where P=(Fo^2^+2Fc^2^)/3'
_refine_ls_weighting_scheme calc
_refine_ls_wR_factor_gt 0.1348
_refine_ls_wR_factor_ref 0.1439
_reflns_Friedel_coverage 0.000
_reflns_number_gt 5314
_reflns_number_total 6473
_reflns_threshold_expression 'I > 2\s(I)'
_cod_data_source_file d3dt00301a2.cif
_cod_data_source_block compound1
_cod_original_cell_volume 1653.7(2)
_cod_database_code 7712858
_shelx_shelxl_version_number 2018/1
_chemical_oxdiff_formula 'C1 H1 N1 O1 Ca1'
_shelx_space_group_comment
;
The symmetry employed for this shelxl refinement is uniquely defined
by the following loop, which should always be used as a source of
symmetry information in preference to the above space-group names.
They are only intended as comments.
;
_reflns_odcompleteness_completeness 99.93
_reflns_odcompleteness_iscentric 1
_reflns_odcompleteness_theta 66.97
_olex2_refinement_description
;
1. Fixed Uiso
 At 1.2 times of:
  All C(H) groups, All C(H,H) groups, All C(H,H,H,H) groups
 At 1.5 times of:
  All C(H,H,H) groups
2. Restrained distances
 C33-C32 \\sim C34A-C33 \\sim C34-C33 \\sim C35-C34A \\sim C35-C34
 with sigma of 0.001
3. Uiso/Uaniso restraints and constraints
Uanis(C34) \\sim Ueq: with sigma of 0.005 and sigma for terminal atoms of 0.005
4. Others
 Sof(H35C)=Sof(H35D)=Sof(H33C)=Sof(H33D)=Sof(C34)=Sof(H34C)=Sof(H34D)=1-FVAR(1)
 Sof(H35A)=Sof(H35B)=Sof(H33A)=Sof(H33B)=Sof(C34A)=Sof(H34A)=Sof(H34B)=FVAR(1)
5.a Ternary CH refined with riding coordinates:
 C20(H20), C13(H13)
5.b Secondary CH2 refined with riding coordinates:
 C28(H28A,H28B), C29(H29A,H29B), C35(H35A,H35B), C35(H35C,H35D), C32(H32A,
 H32B), C33(H33A,H33B), C33(H33C,H33D), C34A(H34A,H34B), C34(H34C,H34D)
5.c Aromatic/amide H refined with riding coordinates:
 C25(H25), C1(H1), C7(H7), C18(H18), C8(H8), C17(H17), C16(H16), C4(H4),
 C10(H10), C9(H9), C3(H3), C2(H2)
5.d Idealised Me refined as rotating group:
 C24(H24A,H24B,H24C), C27(H27A,H27B,H27C), C21(H21A,H21B,H21C), C14(H14A,H14B,
 H14C), C22(H22A,H22B,H22C), C15(H15A,H15B,H15C), C31(H31A,H31B,H31C)
;
_olex2_date_sample_data_collection 2017-12-08
_olex2_submission_special_instructions 'No special instructions were received'
_oxdiff_exptl_absorpt_empirical_details
;
Empirical correction (ABSPACK) includes:
- Absorption correction using spherical harmonics
- Frame scaling
;
_oxdiff_exptl_absorpt_empirical_full_max 12.701
_oxdiff_exptl_absorpt_empirical_full_min 0.553

loop_
_space_group_symop_operation_xyz
'x, y, z'
'-x, -y, -z'

loop_
_atom_site_label
_atom_site_type_symbol
_atom_site_fract_x
_atom_site_fract_y
_atom_site_fract_z
_atom_site_U_iso_or_equiv
_atom_site_adp_type
_atom_site_occupancy
_atom_site_site_symmetry_order
_atom_site_calc_flag
_atom_site_refinement_flags_posn
_atom_site_refinement_flags_adp
_atom_site_refinement_flags_occupancy
_atom_site_disorder_assembly
_atom_site_disorder_group
Ca1 Ca 0.59552(4) 0.74879(5) 0.19602(2) 0.02366(13) Uani 1 1 d . . . . .
O1 O 0.72690(18) 0.52396(18) 0.27628(9) 0.0330(4) Uani 1 1 d . . . . .
N3 N 0.64744(18) 0.8695(2) 0.28830(10) 0.0233(4) Uani 1 1 d . . . . .
N2 N 0.35496(19) 0.9224(2) 0.17673(10) 0.0256(4) Uani 1 1 d . . . . .
N4 N 0.7353(2) 0.8745(2) 0.11401(10) 0.0281(4) Uani 1 1 d . . . . .
N1 N 0.4175(2) 0.6391(2) 0.19348(11) 0.0281(4) Uani 1 1 d . . . . .
N5 N 0.6980(2) 0.6401(2) 0.06711(11) 0.0330(4) Uani 1 1 d . . . . .
C23 C 0.6335(2) 1.0039(2) 0.26771(12) 0.0244(4) Uani 1 1 d . . . . .
C26 C 0.7210(2) 1.0033(2) 0.12081(12) 0.0260(5) Uani 1 1 d . . . . .
C11 C 0.6565(2) 0.8093(2) 0.37095(11) 0.0233(4) Uani 1 1 d . . . . .
C6 C 0.2465(2) 0.8774(2) 0.17169(11) 0.0245(4) Uani 1 1 d . . . . .
C19 C 0.7904(2) 0.7483(2) 0.40210(12) 0.0261(4) Uani 1 1 d . . . . .
C25 C 0.6618(2) 1.0670(2) 0.18968(12) 0.0270(5) Uani 1 1 d . . . . .
H25 H 0.637618 1.166520 0.182396 0.032 Uiso 1 1 calc R . . . .
C20 C 0.9196(2) 0.7648(3) 0.35253(13) 0.0306(5) Uani 1 1 d . . . . .
H20 H 0.903568 0.774675 0.295189 0.037 Uiso 1 1 calc R . . . .
C1 C 0.4462(3) 0.4997(3) 0.20126(14) 0.0328(5) Uani 1 1 d . . . . .
H1 H 0.538560 0.437497 0.215092 0.039 Uiso 1 1 calc R . . . .
C12 C 0.5356(2) 0.8027(2) 0.41948(12) 0.0270(5) Uani 1 1 d . . . . .
C7 C 0.1051(2) 0.9775(3) 0.16637(13) 0.0305(5) Uani 1 1 d . . . . .
H7 H 0.031271 0.946950 0.161451 0.037 Uiso 1 1 calc R . . . .
C18 C 0.8026(3) 0.6773(3) 0.48030(13) 0.0317(5) Uani 1 1 d . . . . .
H18 H 0.892739 0.635157 0.501545 0.038 Uiso 1 1 calc R . . . .
C8 C 0.0754(3) 1.1162(3) 0.16830(14) 0.0342(5) Uani 1 1 d . . . . .
H8 H -0.019100 1.182575 0.165248 0.041 Uiso 1 1 calc R . . . .
C17 C 0.6837(3) 0.6674(3) 0.52797(13) 0.0337(5) Uani 1 1 d . . . . .
H17 H 0.693202 0.617656 0.580964 0.040 Uiso 1 1 calc R . . . .
C16 C 0.5535(3) 0.7300(3) 0.49747(12) 0.0308(5) Uani 1 1 d . . . . .
H16 H 0.473023 0.723773 0.530262 0.037 Uiso 1 1 calc R . . . .
C24 C 0.5785(3) 1.1034(3) 0.32877(13) 0.0311(5) Uani 1 1 d . . . . .
H24A H 0.474930 1.139785 0.333271 0.047 Uiso 1 1 calc GR . . . .
H24B H 0.610763 1.182593 0.311924 0.047 Uiso 1 1 calc GR . . . .
H24C H 0.614139 1.052257 0.380577 0.047 Uiso 1 1 calc GR . . . .
C4 C 0.1825(3) 0.6725(3) 0.16079(13) 0.0320(5) Uani 1 1 d . . . . .
H4 H 0.090811 0.734745 0.145846 0.038 Uiso 1 1 calc R . . . .
C5 C 0.2808(2) 0.7295(2) 0.17505(11) 0.0257(4) Uani 1 1 d . . . . .
C10 C 0.3211(2) 1.0603(2) 0.17819(12) 0.0284(5) Uani 1 1 d . . . . .
H10 H 0.395734 1.090602 0.181764 0.034 Uiso 1 1 calc R . . . .
C27 C 0.7720(3) 1.0954(3) 0.05260(13) 0.0353(5) Uani 1 1 d . . . . .
H27A H 0.875258 1.054348 0.045106 0.053 Uiso 1 1 calc GR . . . .
H27B H 0.742410 1.191009 0.065394 0.053 Uiso 1 1 calc GR . . . .
H27C H 0.730856 1.099983 0.003527 0.053 Uiso 1 1 calc GR . . . .
C9 C 0.1863(3) 1.1612(3) 0.17489(14) 0.0329(5) Uani 1 1 d . . . . .
H9 H 0.168367 1.257430 0.176950 0.040 Uiso 1 1 calc R . . . .
C21 C 1.0572(3) 0.6390(3) 0.36996(15) 0.0378(6) Uani 1 1 d . . . . .
H21A H 1.083374 0.635619 0.423234 0.057 Uiso 1 1 calc GR . . . .
H21B H 1.132284 0.649294 0.330267 0.057 Uiso 1 1 calc GR . . . .
H21C H 1.044259 0.551258 0.367568 0.057 Uiso 1 1 calc GR . . . .
C3 C 0.2179(3) 0.5306(3) 0.16823(14) 0.0358(5) Uani 1 1 d . . . . .
H3 H 0.151775 0.493615 0.158222 0.043 Uiso 1 1 calc R . . . .
C28 C 0.8072(3) 0.8231(3) 0.03964(13) 0.0335(5) Uani 1 1 d . . . . .
H28A H 0.900193 0.832949 0.030647 0.040 Uiso 1 1 calc R . . . .
H28B H 0.750238 0.881546 -0.005647 0.040 Uiso 1 1 calc R . . . .
C13 C 0.3898(3) 0.8705(3) 0.38901(13) 0.0341(5) Uani 1 1 d . . . . .
H13 H 0.397782 0.924712 0.334654 0.041 Uiso 1 1 calc R . . . .
C29 C 0.8279(3) 0.6705(3) 0.04293(13) 0.0351(5) Uani 1 1 d . . . . .
H29A H 0.864731 0.643462 -0.010284 0.042 Uiso 1 1 calc R . . . .
H29B H 0.900138 0.610915 0.080928 0.042 Uiso 1 1 calc R . . . .
C14 C 0.3323(3) 0.7588(3) 0.38090(17) 0.0458(7) Uani 1 1 d . . . . .
H14A H 0.395529 0.697710 0.343628 0.069 Uiso 1 1 calc GR . . . .
H14B H 0.237892 0.805698 0.360782 0.069 Uiso 1 1 calc GR . . . .
H14C H 0.326550 0.701520 0.433089 0.069 Uiso 1 1 calc GR . . . .
C35 C 0.6848(3) 0.4533(3) 0.35148(14) 0.0395(6) Uani 1 1 d D . . . .
H35A H 0.596133 0.439468 0.347908 0.047 Uiso 0.715(10) 1 calc R . P A 1
H35B H 0.671413 0.508223 0.394916 0.047 Uiso 0.715(10) 1 calc R . P A 1
H35C H 0.641113 0.388802 0.341759 0.047 Uiso 0.285(10) 1 calc R . P A 2
H35D H 0.614721 0.524022 0.382510 0.047 Uiso 0.285(10) 1 calc R . P A 2
C30 C 0.5859(3) 0.7256(3) 0.01240(15) 0.0410(6) Uani 1 1 d . . . . .
C22 C 0.9358(3) 0.9003(3) 0.36421(17) 0.0413(6) Uani 1 1 d . . . . .
H22A H 0.849030 0.981835 0.350802 0.062 Uiso 1 1 calc GR . . . .
H22B H 1.015561 0.912650 0.329409 0.062 Uiso 1 1 calc GR . . . .
H22C H 0.953218 0.893009 0.419870 0.062 Uiso 1 1 calc GR . . . .
C32 C 0.8797(3) 0.4700(3) 0.26684(14) 0.0391(6) Uani 1 1 d D . . . .
H32A H 0.915032 0.545374 0.268638 0.047 Uiso 1 1 calc R . . . .
H32B H 0.913059 0.435750 0.215077 0.047 Uiso 1 1 calc R . . . .
C2 C 0.3536(3) 0.4388(3) 0.19094(15) 0.0372(6) Uani 1 1 d . . . . .
H2 H 0.380217 0.338966 0.198850 0.045 Uiso 1 1 calc R . . . .
C15 C 0.2860(3) 0.9750(3) 0.44120(16) 0.0421(6) Uani 1 1 d . . . . .
H15A H 0.271909 0.923919 0.494175 0.063 Uiso 1 1 calc GR . . . .
H15B H 0.195361 1.022489 0.416766 0.063 Uiso 1 1 calc GR . . . .
H15C H 0.324346 1.045712 0.446091 0.063 Uiso 1 1 calc GR . . . .
C31 C 0.7294(4) 0.4908(3) 0.06543(16) 0.0463(7) Uani 1 1 d . . . . .
H31A H 0.798849 0.431915 0.104191 0.069 Uiso 1 1 calc GR . . . .
H31B H 0.767835 0.469234 0.011981 0.069 Uiso 1 1 calc GR . . . .
H31C H 0.642463 0.471199 0.079000 0.069 Uiso 1 1 calc GR . . . .
C33 C 0.9316(3) 0.3514(4) 0.33379(18) 0.0650(10) Uani 1 1 d D . . . .
H33A H 1.009323 0.269539 0.314619 0.078 Uiso 0.715(10) 1 calc R . P A 1
H33B H 0.965589 0.381637 0.375488 0.078 Uiso 0.715(10) 1 calc R . P A 1
H33C H 0.957945 0.259192 0.315690 0.078 Uiso 0.285(10) 1 calc R . P A 2
H33D H 1.015451 0.353860 0.354506 0.078 Uiso 0.285(10) 1 calc R . P A 2
C34A C 0.8054(3) 0.3150(3) 0.3648(3) 0.0476(14) Uani 0.715(10) 1 d D . P A 1
H34A H 0.810071 0.274696 0.422166 0.057 Uiso 0.715(10) 1 calc R . P A 1
H34B H 0.797309 0.246199 0.335175 0.057 Uiso 0.715(10) 1 calc R . P A 1
C34 C 0.8131(3) 0.3715(11) 0.3967(2) 0.039(3) Uani 0.285(10) 1 d D U P A 2
H34C H 0.821490 0.425150 0.436037 0.047 Uiso 0.285(10) 1 calc R . P A 2
H34D H 0.810720 0.279298 0.424725 0.047 Uiso 0.285(10) 1 calc R . P A 2
H30A H 0.553(3) 0.830(3) 0.0141(16) 0.033(7) Uiso 1 1 d . . . . .
H30B H 0.614(3) 0.713(3) -0.0416(18) 0.042(8) Uiso 1 1 d . . . . .
H30C H 0.504(4) 0.697(3) 0.0285(19) 0.054(9) Uiso 1 1 d . . . . .

loop_
_atom_site_aniso_label
_atom_site_aniso_U_11
_atom_site_aniso_U_22
_atom_site_aniso_U_33
_atom_site_aniso_U_23
_atom_site_aniso_U_13
_atom_site_aniso_U_12
Ca1 0.0239(2) 0.0274(2) 0.0195(2) -0.00275(16) -0.00016(15) -0.01016(18)
O1 0.0336(9) 0.0347(9) 0.0274(8) 0.0020(7) -0.0010(6) -0.0130(8)
N3 0.0223(9) 0.0305(10) 0.0162(8) -0.0012(7) -0.0006(6) -0.0103(8)
N2 0.0257(9) 0.0301(10) 0.0215(8) -0.0014(7) -0.0010(7) -0.0124(8)
N4 0.0280(10) 0.0386(11) 0.0178(8) -0.0035(7) 0.0027(7) -0.0144(9)
N1 0.0299(10) 0.0291(10) 0.0267(9) -0.0036(8) -0.0010(7) -0.0131(8)
N5 0.0400(12) 0.0347(11) 0.0230(9) -0.0058(8) 0.0011(8) -0.0132(9)
C23 0.0222(10) 0.0293(12) 0.0204(9) -0.0012(8) -0.0018(8) -0.0093(9)
C26 0.0214(10) 0.0357(13) 0.0198(9) 0.0017(9) -0.0026(8) -0.0121(10)
C11 0.0271(11) 0.0258(11) 0.0175(9) -0.0019(8) 0.0006(8) -0.0120(9)
C6 0.0268(11) 0.0304(12) 0.0165(9) -0.0007(8) -0.0003(8) -0.0126(9)
C19 0.0269(11) 0.0297(12) 0.0211(9) -0.0012(8) -0.0007(8) -0.0114(9)
C25 0.0295(11) 0.0288(12) 0.0223(10) 0.0006(9) -0.0015(8) -0.0130(10)
C20 0.0245(11) 0.0422(14) 0.0227(10) 0.0013(9) -0.0018(8) -0.0129(10)
C1 0.0332(13) 0.0323(13) 0.0316(11) -0.0052(10) -0.0034(9) -0.0104(11)
C12 0.0275(11) 0.0344(13) 0.0204(9) -0.0034(9) 0.0007(8) -0.0141(10)
C7 0.0257(11) 0.0375(13) 0.0285(10) -0.0024(9) -0.0015(9) -0.0133(10)
C18 0.0295(12) 0.0398(14) 0.0229(10) 0.0013(9) -0.0047(9) -0.0120(11)
C8 0.0268(12) 0.0318(13) 0.0362(12) -0.0001(10) -0.0028(9) -0.0050(10)
C17 0.0386(13) 0.0394(14) 0.0192(10) 0.0029(9) -0.0004(9) -0.0146(11)
C16 0.0327(12) 0.0399(14) 0.0198(10) -0.0019(9) 0.0049(8) -0.0171(11)
C24 0.0354(13) 0.0304(13) 0.0257(10) -0.0043(9) 0.0000(9) -0.0109(10)
C4 0.0307(12) 0.0374(14) 0.0299(11) -0.0056(10) -0.0012(9) -0.0149(11)
C5 0.0285(11) 0.0333(12) 0.0167(9) -0.0025(8) 0.0002(8) -0.0141(10)
C10 0.0307(12) 0.0313(12) 0.0234(10) -0.0001(9) -0.0030(8) -0.0134(10)
C27 0.0401(14) 0.0421(15) 0.0237(10) 0.0025(10) 0.0020(9) -0.0204(12)
C9 0.0371(13) 0.0275(12) 0.0335(11) -0.0013(9) -0.0023(10) -0.0130(11)
C21 0.0298(12) 0.0466(16) 0.0345(12) -0.0061(11) -0.0023(10) -0.0116(12)
C3 0.0361(13) 0.0425(15) 0.0370(12) -0.0094(11) -0.0021(10) -0.0221(12)
C28 0.0349(13) 0.0449(15) 0.0205(10) -0.0060(10) 0.0066(9) -0.0170(11)
C13 0.0273(12) 0.0488(15) 0.0241(10) -0.0025(10) 0.0018(9) -0.0147(11)
C29 0.0337(13) 0.0436(15) 0.0226(10) -0.0064(10) 0.0041(9) -0.0099(11)
C14 0.0318(13) 0.069(2) 0.0440(14) -0.0179(14) 0.0018(11) -0.0237(14)
C35 0.0410(14) 0.0407(15) 0.0316(12) 0.0037(11) 0.0033(10) -0.0160(12)
C30 0.0464(16) 0.0502(17) 0.0283(12) -0.0038(11) -0.0054(11) -0.0202(14)
C22 0.0298(13) 0.0444(16) 0.0487(15) 0.0013(12) 0.0003(11) -0.0179(12)
C32 0.0313(13) 0.0486(16) 0.0337(12) 0.0037(11) -0.0026(10) -0.0158(12)
C2 0.0450(15) 0.0320(13) 0.0385(12) -0.0071(10) -0.0011(11) -0.0185(12)
C15 0.0340(13) 0.0497(17) 0.0377(13) -0.0074(12) 0.0021(11) -0.0115(12)
C31 0.0655(19) 0.0393(15) 0.0337(13) -0.0118(11) 0.0034(12) -0.0187(14)
C33 0.0472(18) 0.074(2) 0.0552(19) 0.0232(17) -0.0069(15) -0.0173(17)
C34A 0.050(2) 0.040(2) 0.047(3) 0.0065(19) 0.0001(18) -0.019(2)
C34 0.051(4) 0.036(4) 0.027(4) -0.002(3) -0.001(3) -0.014(3)

loop_
_atom_type_symbol
_atom_type_description
_atom_type_scat_dispersion_real
_atom_type_scat_dispersion_imag
_atom_type_scat_source
C C 0.0181 0.0091 'International Tables Vol C Tables 4.2.6.8 and 6.1.1.4'
H H 0.0000 0.0000 'International Tables Vol C Tables 4.2.6.8 and 6.1.1.4'
Ca Ca 0.3641 1.2855 'International Tables Vol C Tables 4.2.6.8 and 6.1.1.4'
N N 0.0311 0.0180 'International Tables Vol C Tables 4.2.6.8 and 6.1.1.4'
O O 0.0492 0.0322 'International Tables Vol C Tables 4.2.6.8 and 6.1.1.4'

loop_
_geom_angle_atom_site_label_1
_geom_angle_atom_site_label_2
_geom_angle_atom_site_label_3
_geom_angle
_geom_angle_site_symmetry_1
_geom_angle_site_symmetry_3
_geom_angle_publ_flag
O1 Ca1 N2 141.90(6) . . ?
O1 Ca1 N1 85.06(6) . . ?
O1 Ca1 N5 90.31(6) . . ?
O1 Ca1 C30 113.71(7) . . ?
N3 Ca1 O1 88.40(6) . . ?
N3 Ca1 N2 94.90(6) . . ?
N3 Ca1 N1 135.85(6) . . ?
N3 Ca1 N5 141.38(6) . . ?
N3 Ca1 C30 146.83(7) . . ?
N2 Ca1 N1 66.39(6) . . ?
N2 Ca1 N5 109.21(6) . . ?
N2 Ca1 C30 82.72(7) . . ?
N4 Ca1 O1 116.35(6) . . ?
N4 Ca1 N3 76.09(6) . . ?
N4 Ca1 N2 101.21(6) . . ?
N4 Ca1 N1 144.30(6) . . ?
N4 Ca1 N5 70.05(6) . . ?
N4 Ca1 C30 72.01(7) . . ?
N1 Ca1 N5 82.36(6) . . ?
N1 Ca1 C30 73.22(7) . . ?
N5 Ca1 C30 26.61(7) . . ?
C35 O1 Ca1 129.89(14) . . ?
C32 O1 Ca1 118.50(13) . . ?
C32 O1 C35 108.27(17) . . ?
C23 N3 Ca1 120.31(13) . . ?
C23 N3 C11 118.20(17) . . ?
C11 N3 Ca1 119.47(13) . . ?
C6 N2 Ca1 120.02(14) . . ?
C10 N2 Ca1 121.88(14) . . ?
C10 N2 C6 117.81(19) . . ?
C26 N4 Ca1 123.22(14) . . ?
C26 N4 C28 116.79(18) . . ?
C28 N4 Ca1 117.56(14) . . ?
C1 N1 Ca1 125.25(15) . . ?
C1 N1 C5 116.74(19) . . ?
C5 N1 Ca1 117.71(14) . . ?
C29 N5 Ca1 105.03(13) . . ?
C29 N5 C30 111.4(2) . . ?
C30 N5 Ca1 101.61(15) . . ?
C31 N5 Ca1 121.28(15) . . ?
C31 N5 C29 109.2(2) . . ?
C31 N5 C30 108.0(2) . . ?
N3 C23 C25 124.5(2) . . ?
N3 C23 C24 120.33(18) . . ?
C25 C23 C24 115.08(19) . . ?
N4 C26 C25 124.54(19) . . ?
N4 C26 C27 120.75(19) . . ?
C25 C26 C27 114.7(2) . . ?
C19 C11 N3 118.50(18) . . ?
C19 C11 C12 120.20(18) . . ?
C12 C11 N3 121.18(19) . . ?
N2 C6 C7 119.9(2) . . ?
N2 C6 C5 118.0(2) . . ?
C7 C6 C5 122.1(2) . . ?
C11 C19 C20 120.69(18) . . ?
C18 C19 C11 119.1(2) . . ?
C18 C19 C20 120.1(2) . . ?
C23 C25 C26 129.3(2) . . ?
C23 C25 H25 115.4 . . ?
C26 C25 H25 115.4 . . ?
C19 C20 H20 107.6 . . ?
C19 C20 C21 113.9(2) . . ?
C19 C20 C22 110.4(2) . . ?
C21 C20 H20 107.6 . . ?
C21 C20 C22 109.3(2) . . ?
C22 C20 H20 107.6 . . ?
N1 C1 H1 117.1 . . ?
N1 C1 C2 125.8(2) . . ?
C2 C1 H1 117.1 . . ?
C11 C12 C13 121.77(19) . . ?
C16 C12 C11 118.5(2) . . ?
C16 C12 C13 119.8(2) . . ?
C6 C7 H7 119.8 . . ?
C8 C7 C6 120.4(2) . . ?
C8 C7 H7 119.8 . . ?
C19 C18 H18 119.6 . . ?
C19 C18 C17 120.9(2) . . ?
C17 C18 H18 119.6 . . ?
C7 C8 H8 120.3 . . ?
C7 C8 C9 119.5(2) . . ?
C9 C8 H8 120.3 . . ?
C18 C17 H17 120.3 . . ?
C16 C17 C18 119.4(2) . . ?
C16 C17 H17 120.3 . . ?
C12 C16 H16 119.1 . . ?
C17 C16 C12 121.9(2) . . ?
C17 C16 H16 119.1 . . ?
C23 C24 H24A 109.5 . . ?
C23 C24 H24B 109.5 . . ?
C23 C24 H24C 109.5 . . ?
H24A C24 H24B 109.5 . . ?
H24A C24 H24C 109.5 . . ?
H24B C24 H24C 109.5 . . ?
C5 C4 H4 119.5 . . ?
C3 C4 H4 119.5 . . ?
C3 C4 C5 121.0(2) . . ?
N1 C5 C6 117.19(19) . . ?
N1 C5 C4 119.7(2) . . ?
C4 C5 C6 123.1(2) . . ?
N2 C10 H10 117.5 . . ?
N2 C10 C9 124.9(2) . . ?
C9 C10 H10 117.5 . . ?
C26 C27 H27A 109.5 . . ?
C26 C27 H27B 109.5 . . ?
C26 C27 H27C 109.5 . . ?
H27A C27 H27B 109.5 . . ?
H27A C27 H27C 109.5 . . ?
H27B C27 H27C 109.5 . . ?
C8 C9 H9 121.3 . . ?
C10 C9 C8 117.5(2) . . ?
C10 C9 H9 121.3 . . ?
C20 C21 H21A 109.5 . . ?
C20 C21 H21B 109.5 . . ?
C20 C21 H21C 109.5 . . ?
H21A C21 H21B 109.5 . . ?
H21A C21 H21C 109.5 . . ?
H21B C21 H21C 109.5 . . ?
C4 C3 H3 120.4 . . ?
C4 C3 C2 119.3(2) . . ?
C2 C3 H3 120.4 . . ?
N4 C28 H28A 109.4 . . ?
N4 C28 H28B 109.4 . . ?
N4 C28 C29 111.12(18) . . ?
H28A C28 H28B 108.0 . . ?
C29 C28 H28A 109.4 . . ?
C29 C28 H28B 109.4 . . ?
C12 C13 H13 107.6 . . ?
C12 C13 C14 111.2(2) . . ?
C12 C13 C15 112.3(2) . . ?
C14 C13 H13 107.6 . . ?
C14 C13 C15 110.3(2) . . ?
C15 C13 H13 107.6 . . ?
N5 C29 C28 114.0(2) . . ?
N5 C29 H29A 108.8 . . ?
N5 C29 H29B 108.8 . . ?
C28 C29 H29A 108.8 . . ?
C28 C29 H29B 108.8 . . ?
H29A C29 H29B 107.6 . . ?
C13 C14 H14A 109.5 . . ?
C13 C14 H14B 109.5 . . ?
C13 C14 H14C 109.5 . . ?
H14A C14 H14B 109.5 . . ?
H14A C14 H14C 109.5 . . ?
H14B C14 H14C 109.5 . . ?
O1 C35 H35A 111.0 . . ?
O1 C35 H35B 111.0 . . ?
O1 C35 H35C 110.0 . . ?
O1 C35 H35D 110.0 . . ?
O1 C35 C34A 103.6(2) . . ?
O1 C35 C34 108.4(3) . . ?
H35A C35 H35B 109.0 . . ?
H35C C35 H35D 108.4 . . ?
C34A C35 H35A 111.0 . . ?
C34A C35 H35B 111.0 . . ?
C34 C35 H35C 110.0 . . ?
C34 C35 H35D 110.0 . . ?
Ca1 C30 H30A 74.6(15) . . ?
Ca1 C30 H30B 161.8(18) . . ?
Ca1 C30 H30C 88.6(18) . . ?
N5 C30 Ca1 51.78(11) . . ?
N5 C30 H30A 112.4(15) . . ?
N5 C30 H30B 113.3(18) . . ?
N5 C30 H30C 108.6(19) . . ?
H30A C30 H30B 107(2) . . ?
H30A C30 H30C 108(2) . . ?
H30B C30 H30C 108(2) . . ?
C20 C22 H22A 109.5 . . ?
C20 C22 H22B 109.5 . . ?
C20 C22 H22C 109.5 . . ?
H22A C22 H22B 109.5 . . ?
H22A C22 H22C 109.5 . . ?
H22B C22 H22C 109.5 . . ?
O1 C32 H32A 110.3 . . ?
O1 C32 H32B 110.3 . . ?
O1 C32 C33 106.96(19) . . ?
H32A C32 H32B 108.6 . . ?
C33 C32 H32A 110.3 . . ?
C33 C32 H32B 110.3 . . ?
C1 C2 C3 117.3(2) . . ?
C1 C2 H2 121.3 . . ?
C3 C2 H2 121.3 . . ?
C13 C15 H15A 109.5 . . ?
C13 C15 H15B 109.5 . . ?
C13 C15 H15C 109.5 . . ?
H15A C15 H15B 109.5 . . ?
H15A C15 H15C 109.5 . . ?
H15B C15 H15C 109.5 . . ?
N5 C31 H31A 109.5 . . ?
N5 C31 H31B 109.5 . . ?
N5 C31 H31C 109.5 . . ?
H31A C31 H31B 109.5 . . ?
H31A C31 H31C 109.5 . . ?
H31B C31 H31C 109.5 . . ?
C32 C33 H33A 110.9 . . ?
C32 C33 H33B 110.9 . . ?
C32 C33 H33C 110.5 . . ?
C32 C33 H33D 110.5 . . ?
H33A C33 H33B 109.0 . . ?
H33C C33 H33D 108.6 . . ?
C34A C33 C32 104.1(2) . . ?
C34A C33 H33A 110.9 . . ?
C34A C33 H33B 110.9 . . ?
C34 C33 C32 106.4(3) . . ?
C34 C33 H33C 110.5 . . ?
C34 C33 H33D 110.5 . . ?
C35 C34A H34A 111.0 . . ?
C35 C34A H34B 111.0 . . ?
C33 C34A C35 103.6(2) . . ?
C33 C34A H34A 111.0 . . ?
C33 C34A H34B 111.0 . . ?
H34A C34A H34B 109.0 . . ?
C35 C34 H34C 111.0 . . ?
C35 C34 H34D 111.0 . . ?
C33 C34 C35 103.7(2) . . ?
C33 C34 H34C 111.0 . . ?
C33 C34 H34D 111.0 . . ?
H34C C34 H34D 109.0 . . ?

loop_
_geom_bond_atom_site_label_1
_geom_bond_atom_site_label_2
_geom_bond_distance
_geom_bond_site_symmetry_2
_geom_bond_publ_flag
Ca1 O1 2.4427(17) . ?
Ca1 N3 2.4340(17) . ?
Ca1 N2 2.4529(19) . ?
Ca1 N4 2.4313(18) . ?
Ca1 N1 2.5146(19) . ?
Ca1 N5 2.5892(19) . ?
Ca1 C30 3.228(3) . ?
O1 C35 1.451(3) . ?
O1 C32 1.447(3) . ?
N3 C23 1.324(3) . ?
N3 C11 1.432(2) . ?
N2 C6 1.386(3) . ?
N2 C10 1.340(3) . ?
N4 C26 1.315(3) . ?
N4 C28 1.471(3) . ?
N1 C1 1.342(3) . ?
N1 C5 1.394(3) . ?
N5 C29 1.476(3) . ?
N5 C30 1.476(3) . ?
N5 C31 1.461(3) . ?
C23 C25 1.414(3) . ?
C23 C24 1.517(3) . ?
C26 C25 1.416(3) . ?
C26 C27 1.527(3) . ?
C11 C19 1.408(3) . ?
C11 C12 1.414(3) . ?
C6 C7 1.425(3) . ?
C6 C5 1.427(3) . ?
C19 C20 1.524(3) . ?
C19 C18 1.394(3) . ?
C25 H25 0.9500 . ?
C20 H20 1.0000 . ?
C20 C21 1.526(3) . ?
C20 C22 1.534(4) . ?
C1 H1 0.9500 . ?
C1 C2 1.379(3) . ?
C12 C16 1.398(3) . ?
C12 C13 1.509(3) . ?
C7 H7 0.9500 . ?
C7 C8 1.358(3) . ?
C18 H18 0.9500 . ?
C18 C17 1.400(3) . ?
C8 H8 0.9500 . ?
C8 C9 1.417(3) . ?
C17 H17 0.9500 . ?
C17 C16 1.371(3) . ?
C16 H16 0.9500 . ?
C24 H24A 0.9800 . ?
C24 H24B 0.9800 . ?
C24 H24C 0.9800 . ?
C4 H4 0.9500 . ?
C4 C5 1.424(3) . ?
C4 C3 1.357(3) . ?
C10 H10 0.9500 . ?
C10 C9 1.377(3) . ?
C27 H27A 0.9800 . ?
C27 H27B 0.9800 . ?
C27 H27C 0.9800 . ?
C9 H9 0.9500 . ?
C21 H21A 0.9800 . ?
C21 H21B 0.9800 . ?
C21 H21C 0.9800 . ?
C3 H3 0.9500 . ?
C3 C2 1.408(4) . ?
C28 H28A 0.9900 . ?
C28 H28B 0.9900 . ?
C28 C29 1.505(4) . ?
C13 H13 1.0000 . ?
C13 C14 1.528(4) . ?
C13 C15 1.530(4) . ?
C29 H29A 0.9900 . ?
C29 H29B 0.9900 . ?
C14 H14A 0.9800 . ?
C14 H14B 0.9800 . ?
C14 H14C 0.9800 . ?
C35 H35A 0.9900 . ?
C35 H35B 0.9900 . ?
C35 H35C 0.9900 . ?
C35 H35D 0.9900 . ?
C35 C34A 1.490(2) . ?
C35 C34 1.490(2) . ?
C30 H30A 1.01(3) . ?
C30 H30B 0.95(3) . ?
C30 H30C 0.99(3) . ?
C22 H22A 0.9800 . ?
C22 H22B 0.9800 . ?
C22 H22C 0.9800 . ?
C32 H32A 0.9900 . ?
C32 H32B 0.9900 . ?
C32 C33 1.490(2) . ?
C2 H2 0.9500 . ?
C15 H15A 0.9800 . ?
C15 H15B 0.9800 . ?
C15 H15C 0.9800 . ?
C31 H31A 0.9800 . ?
C31 H31B 0.9800 . ?
C31 H31C 0.9800 . ?
C33 H33A 0.9900 . ?
C33 H33B 0.9900 . ?
C33 H33C 0.9900 . ?
C33 H33D 0.9900 . ?
C33 C34A 1.490(2) . ?
C33 C34 1.489(2) . ?
C34A H34A 0.9900 . ?
C34A H34B 0.9900 . ?
C34 H34C 0.9900 . ?
C34 H34D 0.9900 . ?
